data_4302331
loop_
_publ_author_name
'Berenguer, Jes\'us R'
'Gil, Bel\'en'
'Fern\'andez, Julio'
'Forni\'es, Juan'
'Lalinde, Elena'

_publ_section_title
;
 Self-Assembly of Luminescent Alkynyl-Based Platinum--Cadmium Complexes
 Containing Auxiliary Diimine or Terpyridine Ligands
;
_journal_coden_ASTM INOCAJ
_journal_issue 12
_journal_name_full 'Inorganic chemistry'
_journal_page_first 5250
_journal_page_last 5262
_journal_paper_doi 10.1021/ic9002109
_journal_volume 48
_journal_year 2009
_chemical_formula_sum 'C99 H68 Cd2 F20 N6 O4 Pt2'
_chemical_formula_weight 2400.57
_chemical_name_common 'Compound X'
_space_group_IT_number 2
_symmetry_cell_setting triclinic
_symmetry_space_group_name_Hall '-P 1'
_symmetry_space_group_name_H-M 'P -1'
_atom_sites_solution_hydrogens geom
_atom_sites_solution_primary direct
_atom_sites_solution_secondary difmap
_audit_conform_dict_location ftp://ftp.iucr.org/pub/cif_core.dic
_audit_conform_dict_name cif_core.dic
_audit_conform_dict_version 2.4
_audit_creation_date 2009-03-20T18:59:25-00:00
_audit_creation_method 'WinGX routine CIF_UPDATE'
_cell_angle_alpha 83.9210(10)
_cell_angle_beta 87.1790(10)
_cell_angle_gamma 76.5470(10)
_cell_formula_units_Z 2
_cell_length_a 15.1965(2)
_cell_length_b 15.5331(2)
_cell_length_c 19.7826(3)
_cell_measurement_reflns_used 54902
_cell_measurement_temperature 173.0(10)
_cell_volume 4514.53(11)
_computing_cell_refinement 'HKL Scalepack (Otwinowski & Minor 1997)'
_computing_data_collection 'Collect (Nonius BV, 1997-2000)'
_computing_data_reduction 'HKL Denzo and Scalepack (Otwinowski & Minor 1997)'
_computing_structure_refinement 'SHELXL-97 (Sheldrick, 1997)'
_computing_structure_solution 'SHELXS-97 (Sheldrick, 1990)'
_diffrn_ambient_temperature 173.0(10)
_diffrn_detector_area_resol_mean 9
_diffrn_measured_fraction_theta_full 0.984
_diffrn_measured_fraction_theta_max 0.984
_diffrn_measurement_device '95mm CCD camera on \k-goniostat'
_diffrn_measurement_device_type KappaCCD
_diffrn_measurement_method CCD
_diffrn_orient_matrix_type 'by Nonius Collect from scalepack cell'
_diffrn_orient_matrix_UB_11 -0.0171348
_diffrn_orient_matrix_UB_12 0.0029663
_diffrn_orient_matrix_UB_13 0.0492989
_diffrn_orient_matrix_UB_21 -0.0615623
_diffrn_orient_matrix_UB_22 -0.0079793
_diffrn_orient_matrix_UB_23 -0.0092845
_diffrn_orient_matrix_UB_31 0.022304
_diffrn_orient_matrix_UB_32 -0.065963
_diffrn_orient_matrix_UB_33 0.0083259
_diffrn_radiation_monochromator graphite
_diffrn_radiation_type MoK\a
_diffrn_radiation_wavelength 0.71073
_diffrn_reflns_av_unetI/netI 0.064
_diffrn_reflns_limit_h_max 18
_diffrn_reflns_limit_h_min -18
_diffrn_reflns_limit_k_max 18
_diffrn_reflns_limit_k_min -18
_diffrn_reflns_limit_l_max 24
_diffrn_reflns_limit_l_min 0
_diffrn_reflns_number 16860
_diffrn_reflns_theta_full 25.68
_diffrn_reflns_theta_max 25.68
_diffrn_reflns_theta_min 1.38
_exptl_absorpt_coefficient_mu 3.651
_exptl_absorpt_correction_T_max 0.6118
_exptl_absorpt_correction_T_min 0.3229
_exptl_absorpt_correction_type refdelf
_exptl_crystal_colour yellow
_exptl_crystal_density_diffrn 1.766
_exptl_crystal_density_method 'not measured'
_exptl_crystal_description block
_exptl_crystal_F_000 2336
_exptl_crystal_size_max 0.4
_exptl_crystal_size_mid 0.3
_exptl_crystal_size_min 0.2
_refine_diff_density_max 1.891
_refine_diff_density_min -3.081
_refine_diff_density_rms 0.258
_refine_ls_extinction_method none
_refine_ls_goodness_of_fit_ref 0.984
_refine_ls_hydrogen_treatment constr
_refine_ls_matrix_type fullcycle
_refine_ls_number_parameters 1196
_refine_ls_number_reflns 16860
_refine_ls_number_restraints 2
_refine_ls_restrained_S_all 0.984
_refine_ls_R_factor_all 0.0799
_refine_ls_R_factor_gt 0.0585
_refine_ls_shift/su_max 0.766
_refine_ls_shift/su_mean 0.008
_refine_ls_structure_factor_coef Fsqd
_refine_ls_weighting_details 'calc w=1/[\s^2^(Fo^2^)+(0.1326P)^2^+0.7633P] where P=(Fo^2^+2Fc^2^)/3'
_refine_ls_weighting_scheme calc
_refine_ls_wR_factor_gt 0.1595
_refine_ls_wR_factor_ref 0.1823
_reflns_number_gt 12801
_reflns_number_total 16860
_reflns_threshold_expression >2sigma(I)
_cod_duplicate_entry 4338562
_cod_data_source_file ic9002109_si_002_5.cif
_cod_data_source_block (4b_acetone)_(4b_H2O)_2acetone
_cod_database_code 4302331

loop_
_symmetry_equiv_pos_as_xyz
'x, y, z'
'-x, -y, -z'

loop_
_atom_site_label
_atom_site_type_symbol
_atom_site_fract_x
_atom_site_fract_y
_atom_site_fract_z
_atom_site_U_iso_or_equiv
_atom_site_adp_type
_atom_site_occupancy
_atom_site_symmetry_multiplicity
_atom_site_calc_flag
_atom_site_refinement_flags
_atom_site_disorder_assembly
_atom_site_disorder_group
Pt1 Pt 0.052993(18) 0.213408(17) 0.358374(12) 0.02323(7) Uani 1 1 d . . .
Cd1 Cd 0.12469(4) 0.26375(3) 0.21888(2) 0.02733(12) Uani 1 1 d . . .
F1 F -0.1166(3) 0.3660(3) 0.4073(3) 0.0535(13) Uani 1 1 d . . .
F2 F -0.2809(3) 0.3576(4) 0.4556(3) 0.0790(19) Uani 1 1 d . . .
F3 F -0.3358(3) 0.2000(4) 0.4672(3) 0.0711(17) Uani 1 1 d . . .
F4 F -0.2210(3) 0.0530(3) 0.4273(2) 0.0574(14) Uani 1 1 d . . .
F5 F -0.0568(3) 0.0583(3) 0.3778(2) 0.0440(11) Uani 1 1 d . . .
F6 F 0.0685(3) 0.0941(3) 0.5016(2) 0.0381(11) Uani 1 1 d . . .
F7 F 0.1041(3) 0.1241(3) 0.6264(2) 0.0443(12) Uani 1 1 d . . .
F8 F 0.1296(3) 0.2857(3) 0.6518(2) 0.0450(12) Uani 1 1 d . . .
F9 F 0.1163(4) 0.4186(3) 0.5488(2) 0.0527(13) Uani 1 1 d . . .
F10 F 0.0856(3) 0.3891(3) 0.4220(2) 0.0478(12) Uani 1 1 d . . .
N1 N 0.2260(4) 0.1660(4) 0.1532(3) 0.0311(14) Uani 1 1 d . . .
N2 N 0.2186(4) 0.3391(4) 0.1532(3) 0.0279(14) Uani 1 1 d . . .
N3 N 0.0840(4) 0.4140(4) 0.2363(3) 0.0332(15) Uani 1 1 d . . .
C1 C 0.1842(5) 0.2075(5) 0.3327(3) 0.0286(17) Uani 1 1 d . . .
C2 C 0.2651(5) 0.1936(5) 0.3209(4) 0.0284(16) Uani 1 1 d . . .
C3 C 0.3629(5) 0.1680(5) 0.3111(3) 0.0303(17) Uani 1 1 d . . .
C4 C 0.4032(5) 0.1025(5) 0.2694(4) 0.0377(19) Uani 1 1 d . . .
H4 H 0.3665 0.0737 0.2464 0.045 Uiso 1 1 calc R . .
C5 C 0.4965(5) 0.0786(6) 0.2611(4) 0.041(2) Uani 1 1 d . . .
H5 H 0.5225 0.0335 0.2324 0.049 Uiso 1 1 calc R . .
C6 C 0.5522(5) 0.1179(6) 0.2929(4) 0.040(2) Uani 1 1 d . . .
C7 C 0.5136(6) 0.1818(6) 0.3366(4) 0.048(2) Uani 1 1 d . . .
H7 H 0.5512 0.2087 0.3605 0.057 Uiso 1 1 calc R . .
C8 C 0.4192(5) 0.2066(5) 0.3453(4) 0.0365(18) Uani 1 1 d . . .
H8 H 0.3934 0.2505 0.375 0.044 Uiso 1 1 calc R . .
C9 C 0.6548(5) 0.0921(6) 0.2830(4) 0.056(3) Uani 1 1 d . . .
H9A H 0.6701 0.0606 0.2421 0.084 Uiso 1 1 calc R . .
H9B H 0.6814 0.0532 0.3227 0.084 Uiso 1 1 calc R . .
H9C H 0.6788 0.1458 0.278 0.084 Uiso 1 1 calc R . .
C10 C 0.0214(5) 0.1821(5) 0.2683(3) 0.0287(16) Uani 1 1 d . . .
C11 C 0.0000(5) 0.1624(5) 0.2141(4) 0.0326(17) Uani 1 1 d . . .
C12 C -0.0390(5) 0.1368(5) 0.1563(4) 0.0355(18) Uani 1 1 d . . .
C13 C 0.0041(5) 0.1323(5) 0.0918(4) 0.0369(19) Uani 1 1 d . . .
H13 H 0.0624 0.1447 0.0849 0.044 Uiso 1 1 calc R . .
C14 C -0.0397(6) 0.1091(6) 0.0375(4) 0.042(2) Uani 1 1 d . . .
H14 H -0.0102 0.1055 -0.0059 0.05 Uiso 1 1 calc R . .
C15 C -0.1245(5) 0.0918(5) 0.0465(4) 0.0359(19) Uani 1 1 d . . .
C16 C -0.1671(5) 0.0962(5) 0.1098(4) 0.041(2) Uani 1 1 d . . .
H16 H -0.2254 0.0837 0.1162 0.049 Uiso 1 1 calc R . .
C17 C -0.1245(5) 0.1192(6) 0.1653(4) 0.040(2) Uani 1 1 d . . .
H17 H -0.1544 0.1225 0.2086 0.048 Uiso 1 1 calc R . .
C18 C -0.1705(6) 0.0684(6) -0.0128(4) 0.051(2) Uani 1 1 d . . .
H18A H -0.1289 0.0635 -0.0524 0.077 Uiso 1 1 calc R . .
H18B H -0.2249 0.1151 -0.0237 0.077 Uiso 1 1 calc R . .
H18C H -0.1875 0.0115 -0.0007 0.077 Uiso 1 1 calc R . .
C19 C -0.0782(5) 0.2120(5) 0.3901(3) 0.0330(18) Uani 1 1 d . . .
C20 C -0.1396(5) 0.2856(5) 0.4099(4) 0.0390(19) Uani 1 1 d . . .
C21 C -0.2250(5) 0.2837(6) 0.4343(4) 0.045(2) Uani 1 1 d . . .
C22 C -0.2519(5) 0.2039(7) 0.4408(4) 0.046(2) Uani 1 1 d . . .
C23 C -0.1942(5) 0.1298(6) 0.4208(4) 0.039(2) Uani 1 1 d . . .
C24 C -0.1102(5) 0.1342(5) 0.3963(3) 0.0304(17) Uani 1 1 d . . .
C25 C 0.0773(5) 0.2392(4) 0.4543(3) 0.0265(16) Uani 1 1 d . . .
C26 C 0.0839(5) 0.1762(4) 0.5101(3) 0.0258(15) Uani 1 1 d . . .
C27 C 0.0998(5) 0.1901(5) 0.5749(4) 0.0319(17) Uani 1 1 d . . .
C28 C 0.1130(5) 0.2706(5) 0.5883(4) 0.0348(18) Uani 1 1 d . . .
C29 C 0.1070(5) 0.3369(5) 0.5355(4) 0.0326(17) Uani 1 1 d . . .
C30 C 0.0884(5) 0.3206(5) 0.4717(3) 0.0274(16) Uani 1 1 d . . .
C31 C 0.2318(5) 0.0772(5) 0.1580(4) 0.0343(18) Uani 1 1 d . . .
H31 H 0.1858 0.0546 0.1831 0.041 Uiso 1 1 calc R . .
C32 C 0.3007(6) 0.0184(5) 0.1284(4) 0.043(2) Uani 1 1 d . . .
H32 H 0.3015 -0.0432 0.1319 0.052 Uiso 1 1 calc R . .
C33 C 0.3676(6) 0.0504(6) 0.0942(4) 0.046(2) Uani 1 1 d . . .
H33 H 0.4172 0.0108 0.0746 0.056 Uiso 1 1 calc R . .
C34 C 0.3634(5) 0.1417(5) 0.0877(4) 0.040(2) Uani 1 1 d . . .
H34 H 0.4089 0.165 0.0624 0.047 Uiso 1 1 calc R . .
C35 C 0.2924(5) 0.1975(5) 0.1186(3) 0.0287(16) Uani 1 1 d . . .
C36 C 0.2842(5) 0.2950(5) 0.1142(3) 0.0305(17) Uani 1 1 d . . .
C37 C 0.3379(6) 0.3385(5) 0.0713(4) 0.039(2) Uani 1 1 d . . .
H37 H 0.3848 0.3061 0.0441 0.047 Uiso 1 1 calc R . .
C38 C 0.3222(6) 0.4293(6) 0.0688(4) 0.051(2) Uani 1 1 d . . .
H38 H 0.3589 0.4604 0.0402 0.061 Uiso 1 1 calc R . .
C39 C 0.2527(6) 0.4756(5) 0.1081(4) 0.043(2) Uani 1 1 d . . .
H39 H 0.2405 0.5387 0.1059 0.052 Uiso 1 1 calc R . .
C40 C 0.2006(5) 0.4285(5) 0.1511(4) 0.0314(17) Uani 1 1 d . . .
C41 C 0.1264(6) 0.4693(5) 0.1981(4) 0.0354(18) Uani 1 1 d . . .
C42 C 0.1007(7) 0.5603(5) 0.2035(4) 0.052(2) Uani 1 1 d . . .
H42 H 0.131 0.5994 0.1766 0.062 Uiso 1 1 calc R . .
C43 C 0.0316(7) 0.5939(5) 0.2478(4) 0.059(3) Uani 1 1 d . . .
H43 H 0.0138 0.656 0.2517 0.07 Uiso 1 1 calc R . .
C44 C -0.0117(6) 0.5356(6) 0.2866(4) 0.049(2) Uani 1 1 d . . .
H44 H -0.06 0.5569 0.3172 0.058 Uiso 1 1 calc R . .
C45 C 0.0172(5) 0.4461(5) 0.2796(4) 0.0375(19) Uani 1 1 d . . .
H45 H -0.0116 0.4057 0.3065 0.045 Uiso 1 1 calc R . .
O2 O 0.4588(4) -0.3619(4) 0.3736(3) 0.0484(15) Uani 1 1 d . . .
Pt2 Pt 0.452455(19) -0.234775(19) 0.141132(13) 0.02803(7) Uani 1 1 d . . .
Cd2 Cd 0.37134(4) -0.28595(3) 0.27838(3) 0.02755(12) Uani 1 1 d . . .
F11 F 0.4448(3) -0.1089(3) 0.0022(2) 0.0426(11) Uani 1 1 d . . .
F12 F 0.4022(3) -0.1249(3) -0.1233(2) 0.0497(13) Uani 1 1 d . . .
F13 F 0.3552(4) -0.2742(3) -0.1550(2) 0.0556(14) Uani 1 1 d . . .
F14 F 0.3558(5) -0.4102(4) -0.0566(3) 0.0789(19) Uani 1 1 d . . .
F15 F 0.3979(4) -0.3961(3) 0.0703(2) 0.0723(18) Uani 1 1 d . . .
F16 F 0.5713(4) -0.0894(4) 0.1086(3) 0.0664(16) Uani 1 1 d . . .
F17 F 0.7410(4) -0.0998(5) 0.0630(3) 0.102(3) Uani 1 1 d . . .
F18 F 0.8532(4) -0.2580(6) 0.0446(3) 0.118(3) Uani 1 1 d . . .
F19 F 0.7910(4) -0.4077(6) 0.0706(4) 0.114(3) Uani 1 1 d . . .
F20 F 0.6198(4) -0.4009(4) 0.1112(3) 0.0766(18) Uani 1 1 d . . .
N4 N 0.2760(4) -0.1822(4) 0.3416(3) 0.0280(13) Uani 1 1 d . . .
N5 N 0.2588(4) -0.3490(4) 0.3343(3) 0.0278(14) Uani 1 1 d . . .
N6 N 0.3860(4) -0.4331(4) 0.2523(3) 0.0324(14) Uani 1 1 d . . .
C46 C 0.3199(5) -0.2166(5) 0.1635(3) 0.0294(17) Uani 1 1 d . . .
C47 C 0.2384(5) -0.2011(5) 0.1737(3) 0.0301(17) Uani 1 1 d . . .
C48 C 0.1415(5) -0.1780(5) 0.1819(3) 0.0303(17) Uani 1 1 d . . .
C49 C 0.0975(5) -0.1176(5) 0.2267(3) 0.0352(18) Uani 1 1 d . . .
H49 H 0.133 -0.0897 0.2516 0.042 Uiso 1 1 calc R . .
C50 C 0.0039(5) -0.0962(6) 0.2367(4) 0.042(2) Uani 1 1 d . . .
H50 H -0.0233 -0.0558 0.2687 0.05 Uiso 1 1 calc R . .
C51 C -0.0486(5) -0.1338(6) 0.2000(4) 0.042(2) Uani 1 1 d . . .
C52 C -0.0063(6) -0.1929(6) 0.1521(4) 0.049(2) Uani 1 1 d . . .
H52 H -0.0423 -0.2183 0.1256 0.058 Uiso 1 1 calc R . .
C53 C 0.0851(5) -0.2138(5) 0.1437(4) 0.0370(19) Uani 1 1 d . . .
H53 H 0.1119 -0.2535 0.1112 0.044 Uiso 1 1 calc R . .
C54 C -0.1506(6) -0.1124(7) 0.2125(5) 0.066(3) Uani 1 1 d . . .
H54A H -0.1701 -0.1672 0.2283 0.099 Uiso 1 1 calc R . .
H54B H -0.1808 -0.0858 0.1702 0.099 Uiso 1 1 calc R . .
H54C H -0.1666 -0.0704 0.2472 0.099 Uiso 1 1 calc R . .
C55 C 0.4853(5) -0.2091(5) 0.2340(4) 0.0357(18) Uani 1 1 d . . .
C56 C 0.5066(5) -0.1935(5) 0.2878(4) 0.0342(18) Uani 1 1 d . . .
C57 C 0.5433(5) -0.1674(5) 0.3454(4) 0.0362(18) Uani 1 1 d . . .
C58 C 0.6241(5) -0.1425(6) 0.3389(4) 0.046(2) Uani 1 1 d . . .
H58 H 0.6557 -0.1448 0.2962 0.056 Uiso 1 1 calc R . .
C59 C 0.6619(5) -0.1134(6) 0.3935(4) 0.041(2) Uani 1 1 d . . .
H59 H 0.719 -0.0982 0.3876 0.049 Uiso 1 1 calc R . .
C60 C 0.6156(5) -0.1067(5) 0.4562(4) 0.0366(19) Uani 1 1 d . . .
C61 C 0.5339(5) -0.1321(5) 0.4627(4) 0.039(2) Uani 1 1 d . . .
H61 H 0.5016 -0.1293 0.5051 0.046 Uiso 1 1 calc R . .
C62 C 0.4977(5) -0.1618(6) 0.4080(4) 0.0382(19) Uani 1 1 d . . .
H62 H 0.4412 -0.1783 0.4138 0.046 Uiso 1 1 calc R . .
C63 C 0.6544(7) -0.0733(7) 0.5143(4) 0.059(3) Uani 1 1 d . . .
H63A H 0.6081 -0.0608 0.5505 0.089 Uiso 1 1 calc R . .
H63B H 0.6739 -0.0186 0.4981 0.089 Uiso 1 1 calc R . .
H63C H 0.7064 -0.1186 0.5321 0.089 Uiso 1 1 calc R . .
C64 C 0.4234(5) -0.2513(5) 0.0439(3) 0.0311(17) Uani 1 1 d . . .
C65 C 0.4218(5) -0.1865(5) -0.0101(3) 0.0306(17) Uani 1 1 d . . .
C66 C 0.4014(5) -0.1918(5) -0.0748(4) 0.0325(17) Uani 1 1 d . . .
C67 C 0.3790(5) -0.2664(5) -0.0908(4) 0.0363(19) Uani 1 1 d . . .
C68 C 0.3778(7) -0.3342(5) -0.0411(4) 0.049(2) Uani 1 1 d . . .
C69 C 0.4032(6) -0.3258(5) 0.0233(4) 0.043(2) Uani 1 1 d . . .
C70 C 0.5866(6) -0.2472(6) 0.1120(4) 0.042(2) Uani 1 1 d . . .
C71 C 0.6240(7) -0.1723(7) 0.0999(4) 0.054(3) Uani 1 1 d . . .
C72 C 0.7128(7) -0.1750(8) 0.0760(4) 0.061(3) Uani 1 1 d . . .
C73 C 0.7668(7) -0.2550(10) 0.0673(5) 0.073(4) Uani 1 1 d . . .
C74 C 0.7347(7) -0.3283(9) 0.0803(5) 0.071(3) Uani 1 1 d . . .
C75 C 0.6477(6) -0.3245(6) 0.1014(4) 0.046(2) Uani 1 1 d . . .
C76 C 0.2821(6) -0.0972(5) 0.3388(4) 0.0378(19) Uani 1 1 d . . .
H76 H 0.332 -0.0798 0.3151 0.045 Uiso 1 1 calc R . .
C77 C 0.2166(6) -0.0334(5) 0.3700(4) 0.045(2) Uani 1 1 d . . .
H77 H 0.2231 0.0262 0.3675 0.054 Uiso 1 1 calc R . .
C78 C 0.1433(6) -0.0560(5) 0.4041(4) 0.043(2) Uani 1 1 d . . .
H78 H 0.098 -0.0126 0.4243 0.052 Uiso 1 1 calc R . .
C79 C 0.1370(6) -0.1437(5) 0.4080(4) 0.041(2) Uani 1 1 d . . .
H79 H 0.0879 -0.1618 0.4324 0.049 Uiso 1 1 calc R . .
C80 C 0.2034(5) -0.2059(5) 0.3761(3) 0.0265(16) Uani 1 1 d . . .
C81 C 0.1983(5) -0.3008(5) 0.3749(3) 0.0288(16) Uani 1 1 d . . .
C82 C 0.1360(5) -0.3388(5) 0.4145(4) 0.0368(19) Uani 1 1 d . . .
H82 H 0.0932 -0.3044 0.4434 0.044 Uiso 1 1 calc R . .
C83 C 0.1380(6) -0.4272(5) 0.4107(4) 0.042(2) Uani 1 1 d . . .
H83 H 0.0961 -0.4539 0.4374 0.05 Uiso 1 1 calc R . .
C84 C 0.1996(5) -0.4776(5) 0.3689(4) 0.0379(19) Uani 1 1 d . . .
H84 H 0.2005 -0.5384 0.3659 0.045 Uiso 1 1 calc R . .
C85 C 0.2610(5) -0.4360(5) 0.3307(4) 0.0311(17) Uani 1 1 d . . .
C86 C 0.3317(5) -0.4824(5) 0.2849(3) 0.0295(17) Uani 1 1 d . . .
C87 C 0.3441(6) -0.5723(5) 0.2763(4) 0.040(2) Uani 1 1 d . . .
H87 H 0.3054 -0.6066 0.2991 0.048 Uiso 1 1 calc R . .
C88 C 0.4135(6) -0.6103(5) 0.2341(4) 0.049(2) Uani 1 1 d . . .
H88 H 0.423 -0.6717 0.2279 0.059 Uiso 1 1 calc R . .
C89 C 0.4690(6) -0.5613(5) 0.2009(4) 0.049(2) Uani 1 1 d . . .
H89 H 0.5179 -0.5877 0.1724 0.059 Uiso 1 1 calc R . .
C90 C 0.4513(6) -0.4709(5) 0.2103(4) 0.042(2) Uani 1 1 d . . .
H90 H 0.4873 -0.4351 0.1858 0.05 Uiso 1 1 calc R . .
O1 O 0.0295(5) 0.3353(5) 0.1099(4) 0.088(3) Uani 1 1 d . . .
C91 C -0.0364(13) 0.3591(11) 0.0822(9) 0.151(5) Uani 1 1 d D . .
C92 C -0.0561(11) 0.3759(10) 0.0102(8) 0.151(5) Uani 1 1 d D . .
H92A H -0.04 0.4314 -0.0083 0.227 Uiso 1 1 calc R . .
H92B H -0.1208 0.3809 0.0042 0.227 Uiso 1 1 calc R . .
H92C H -0.0209 0.3266 -0.0138 0.227 Uiso 1 1 calc R . .
C93 C -0.1117(11) 0.3690(10) 0.1344(8) 0.151(5) Uani 1 1 d D . .
H93A H -0.0953 0.3233 0.1726 0.227 Uiso 1 1 calc R . .
H93B H -0.1669 0.3622 0.1141 0.227 Uiso 1 1 calc R . .
H93C H -0.1223 0.4281 0.1507 0.227 Uiso 1 1 calc R . .
O3 O 0.3839(4) -0.4889(4) 0.4528(3) 0.0662(19) Uani 1 1 d . . .
C94 C 0.4048(6) -0.5676(6) 0.4696(4) 0.043(2) Uani 1 1 d . . .
C95 C 0.3414(7) -0.6133(7) 0.5100(5) 0.075(3) Uani 1 1 d . . .
H95A H 0.3002 -0.5709 0.5369 0.112 Uiso 1 1 calc R . .
H95B H 0.3757 -0.6621 0.5404 0.112 Uiso 1 1 calc R . .
H95C H 0.3063 -0.6371 0.4793 0.112 Uiso 1 1 calc R . .
C96 C 0.4915(6) -0.6225(7) 0.4476(5) 0.066(3) Uani 1 1 d . . .
H96A H 0.4919 -0.6249 0.3982 0.099 Uiso 1 1 calc R . .
H96B H 0.4996 -0.6827 0.4705 0.099 Uiso 1 1 calc R . .
H96C H 0.541 -0.5964 0.4592 0.099 Uiso 1 1 calc R . .
O4 O 0.6094(7) -0.4727(10) 0.3246(6) 0.182(7) Uani 1 1 d . . .
C97 C 0.6739(11) -0.4927(19) 0.3011(10) 0.178(11) Uani 1 1 d . . .
C98 C 0.7291(15) -0.5658(18) 0.2701(10) 0.265(16) Uani 1 1 d . . .
H98A H 0.7036 -0.6182 0.2804 0.398 Uiso 1 1 calc R . .
H98B H 0.7904 -0.5785 0.2877 0.398 Uiso 1 1 calc R . .
H98C H 0.7315 -0.551 0.2207 0.398 Uiso 1 1 calc R . .
C99 C 0.7108(13) -0.4019(14) 0.2858(9) 0.175(10) Uani 1 1 d . . .
H99A H 0.6594 -0.3509 0.2777 0.262 Uiso 1 1 calc R . .
H99B H 0.7513 -0.4063 0.2456 0.262 Uiso 1 1 calc R . .
H99C H 0.7439 -0.3938 0.3251 0.262 Uiso 1 1 calc R . .

loop_
_atom_site_aniso_label
_atom_site_aniso_U_11
_atom_site_aniso_U_22
_atom_site_aniso_U_33
_atom_site_aniso_U_23
_atom_site_aniso_U_13
_atom_site_aniso_U_12
Pt1 0.02722(16) 0.02301(14) 0.02046(14) -0.00408(11) 0.00331(11) -0.00772(11)
Cd1 0.0341(3) 0.0236(3) 0.0242(3) -0.0015(2) 0.0046(2) -0.0078(2)
F1 0.042(3) 0.037(3) 0.083(4) -0.022(3) 0.014(3) -0.009(2)
F2 0.036(3) 0.086(4) 0.119(5) -0.051(4) 0.024(3) -0.008(3)
F3 0.033(3) 0.106(5) 0.078(4) -0.015(3) 0.018(3) -0.025(3)
F4 0.050(3) 0.061(3) 0.067(3) 0.010(3) -0.004(3) -0.033(3)
F5 0.047(3) 0.029(2) 0.057(3) -0.003(2) 0.004(2) -0.012(2)
F6 0.063(3) 0.021(2) 0.032(2) -0.0047(17) -0.002(2) -0.013(2)
F7 0.068(3) 0.037(3) 0.027(2) 0.0016(19) -0.002(2) -0.011(2)
F8 0.066(3) 0.047(3) 0.024(2) -0.017(2) -0.004(2) -0.010(2)
F9 0.085(4) 0.034(3) 0.049(3) -0.019(2) 0.000(3) -0.028(3)
F10 0.083(4) 0.032(2) 0.035(3) 0.002(2) -0.004(2) -0.029(3)
N1 0.036(4) 0.025(3) 0.032(3) -0.006(3) -0.003(3) -0.004(3)
N2 0.041(4) 0.021(3) 0.021(3) -0.003(2) 0.003(3) -0.006(3)
N3 0.039(4) 0.031(3) 0.028(3) -0.002(3) -0.002(3) -0.006(3)
C1 0.047(5) 0.027(4) 0.012(3) 0.000(3) 0.002(3) -0.011(3)
C2 0.026(4) 0.025(4) 0.033(4) -0.002(3) 0.004(3) -0.005(3)
C3 0.032(4) 0.036(4) 0.021(4) 0.000(3) 0.002(3) -0.006(3)
C4 0.034(5) 0.050(5) 0.028(4) -0.004(4) -0.007(3) -0.005(4)
C5 0.040(5) 0.049(5) 0.027(4) -0.001(4) 0.002(4) 0.001(4)
C6 0.026(4) 0.054(5) 0.032(4) 0.009(4) 0.004(3) 0.002(4)
C7 0.038(5) 0.063(6) 0.046(5) 0.007(4) -0.007(4) -0.025(5)
C8 0.036(5) 0.038(4) 0.036(4) -0.004(3) 0.001(4) -0.008(4)
C9 0.027(5) 0.077(7) 0.056(6) 0.010(5) 0.001(4) -0.001(4)
C10 0.027(4) 0.033(4) 0.022(4) 0.000(3) 0.003(3) -0.002(3)
C11 0.038(5) 0.038(4) 0.025(4) -0.009(3) 0.001(3) -0.013(4)
C12 0.042(5) 0.035(4) 0.029(4) -0.003(3) -0.011(4) -0.007(4)
C13 0.035(5) 0.053(5) 0.028(4) -0.011(4) 0.008(3) -0.019(4)
C14 0.049(5) 0.053(5) 0.026(4) -0.010(4) 0.001(4) -0.015(4)
C15 0.049(5) 0.034(4) 0.026(4) 0.002(3) -0.017(4) -0.012(4)
C16 0.036(5) 0.042(5) 0.050(5) 0.004(4) -0.006(4) -0.020(4)
C17 0.031(5) 0.055(5) 0.036(5) -0.004(4) 0.000(4) -0.013(4)
C18 0.064(6) 0.054(6) 0.042(5) -0.004(4) -0.018(4) -0.025(5)
C19 0.035(4) 0.040(4) 0.018(4) -0.002(3) 0.000(3) 0.003(3)
C20 0.039(5) 0.039(5) 0.041(5) -0.014(4) 0.003(4) -0.012(4)
C21 0.030(5) 0.053(5) 0.049(5) -0.026(4) 0.001(4) 0.004(4)
C22 0.021(4) 0.079(7) 0.040(5) -0.007(5) 0.004(4) -0.016(4)
C23 0.034(5) 0.054(5) 0.034(4) 0.010(4) -0.002(4) -0.028(4)
C24 0.035(4) 0.031(4) 0.027(4) 0.001(3) -0.003(3) -0.014(3)
C25 0.033(4) 0.023(4) 0.022(4) -0.001(3) 0.002(3) -0.003(3)
C26 0.028(4) 0.021(3) 0.029(4) -0.010(3) 0.007(3) -0.006(3)
C27 0.035(4) 0.027(4) 0.032(4) 0.000(3) 0.001(3) -0.005(3)
C28 0.031(4) 0.046(5) 0.027(4) -0.013(3) 0.000(3) -0.004(4)
C29 0.039(5) 0.028(4) 0.035(4) -0.011(3) 0.003(3) -0.013(3)
C30 0.030(4) 0.030(4) 0.028(4) -0.007(3) 0.002(3) -0.017(3)
C31 0.038(5) 0.024(4) 0.041(5) -0.003(3) -0.009(4) -0.005(3)
C32 0.061(6) 0.022(4) 0.049(5) -0.015(4) -0.004(4) -0.008(4)
C33 0.041(5) 0.047(5) 0.045(5) -0.025(4) 0.000(4) 0.009(4)
C34 0.039(5) 0.047(5) 0.031(4) -0.011(4) 0.014(4) -0.006(4)
C35 0.030(4) 0.036(4) 0.019(4) -0.007(3) 0.000(3) -0.004(3)
C36 0.032(4) 0.038(4) 0.023(4) -0.007(3) 0.002(3) -0.009(3)
C37 0.048(5) 0.047(5) 0.025(4) -0.004(4) 0.013(4) -0.019(4)
C38 0.067(6) 0.050(6) 0.040(5) -0.002(4) 0.019(5) -0.031(5)
C39 0.066(6) 0.026(4) 0.038(5) 0.005(3) 0.004(4) -0.019(4)
C40 0.039(5) 0.028(4) 0.030(4) -0.006(3) 0.001(3) -0.011(3)
C41 0.054(5) 0.020(4) 0.028(4) -0.005(3) 0.000(4) 0.001(3)
C42 0.082(7) 0.022(4) 0.048(5) -0.006(4) 0.010(5) -0.006(4)
C43 0.088(8) 0.022(4) 0.055(6) -0.011(4) 0.007(5) 0.010(5)
C44 0.050(6) 0.045(5) 0.045(5) -0.014(4) 0.003(4) 0.003(4)
C45 0.047(5) 0.036(4) 0.030(4) -0.007(3) 0.005(4) -0.008(4)
O2 0.054(4) 0.045(3) 0.046(3) 0.000(3) -0.009(3) -0.012(3)
Pt2 0.03507(18) 0.02953(15) 0.02143(15) -0.00267(11) 0.00294(13) -0.01198(13)
Cd2 0.0320(3) 0.0244(3) 0.0256(3) -0.0011(2) 0.0051(2) -0.0069(2)
F11 0.067(3) 0.029(2) 0.037(2) -0.0060(19) 0.003(2) -0.021(2)
F12 0.071(3) 0.044(3) 0.033(3) 0.010(2) -0.004(2) -0.017(3)
F13 0.076(4) 0.052(3) 0.036(3) -0.013(2) -0.012(3) -0.003(3)
F14 0.145(6) 0.049(3) 0.058(3) -0.006(3) -0.033(4) -0.047(4)
F15 0.143(6) 0.046(3) 0.043(3) 0.012(2) -0.028(3) -0.054(4)
F16 0.072(4) 0.049(3) 0.082(4) 0.020(3) -0.015(3) -0.031(3)
F17 0.087(5) 0.150(7) 0.091(5) 0.034(5) -0.020(4) -0.087(5)
F18 0.047(4) 0.237(11) 0.090(5) -0.049(6) 0.023(4) -0.064(5)
F19 0.052(4) 0.147(7) 0.140(6) -0.079(6) 0.016(4) 0.006(4)
F20 0.057(4) 0.059(4) 0.120(5) -0.041(3) 0.019(3) -0.015(3)
N4 0.036(4) 0.024(3) 0.026(3) -0.002(2) -0.004(3) -0.009(3)
N5 0.038(4) 0.019(3) 0.024(3) 0.002(2) 0.000(3) -0.004(3)
N6 0.038(4) 0.028(3) 0.028(3) -0.003(3) 0.004(3) -0.002(3)
C46 0.044(5) 0.026(4) 0.016(4) 0.004(3) -0.001(3) -0.005(3)
C47 0.037(5) 0.028(4) 0.026(4) 0.000(3) 0.001(3) -0.012(3)
C48 0.036(4) 0.027(4) 0.024(4) 0.001(3) 0.005(3) -0.002(3)
C49 0.040(5) 0.038(4) 0.025(4) 0.004(3) -0.004(3) -0.005(4)
C50 0.044(5) 0.044(5) 0.031(4) 0.005(4) 0.001(4) 0.000(4)
C51 0.037(5) 0.046(5) 0.035(5) 0.010(4) -0.001(4) 0.000(4)
C52 0.050(6) 0.055(6) 0.047(5) 0.006(4) -0.018(4) -0.024(5)
C53 0.039(5) 0.038(4) 0.034(4) -0.001(3) 0.000(4) -0.010(4)
C54 0.032(5) 0.094(8) 0.063(6) 0.013(6) -0.005(5) -0.004(5)
C55 0.039(5) 0.039(4) 0.029(4) -0.003(3) 0.002(4) -0.008(4)
C56 0.040(5) 0.042(5) 0.023(4) -0.008(3) 0.008(3) -0.015(4)
C57 0.030(4) 0.040(5) 0.037(5) -0.001(4) -0.001(4) -0.005(4)
C58 0.031(5) 0.063(6) 0.042(5) -0.006(4) 0.007(4) -0.007(4)
C59 0.030(5) 0.053(5) 0.043(5) -0.003(4) -0.008(4) -0.017(4)
C60 0.047(5) 0.037(4) 0.031(4) 0.009(3) -0.016(4) -0.024(4)
C61 0.045(5) 0.051(5) 0.021(4) 0.002(3) 0.007(4) -0.018(4)
C62 0.031(4) 0.060(5) 0.027(4) 0.000(4) -0.003(3) -0.018(4)
C63 0.072(7) 0.070(7) 0.045(5) -0.005(5) -0.010(5) -0.034(6)
C64 0.045(5) 0.023(4) 0.024(4) -0.003(3) 0.002(3) -0.006(3)
C65 0.037(4) 0.032(4) 0.023(4) -0.008(3) 0.009(3) -0.008(3)
C66 0.040(5) 0.027(4) 0.026(4) -0.002(3) 0.001(3) -0.001(3)
C67 0.040(5) 0.043(5) 0.024(4) -0.007(3) 0.000(3) -0.006(4)
C68 0.078(7) 0.030(4) 0.043(5) -0.008(4) -0.012(5) -0.018(4)
C69 0.068(6) 0.037(5) 0.029(4) -0.002(4) -0.012(4) -0.020(4)
C70 0.048(5) 0.057(5) 0.021(4) 0.000(4) 0.002(4) -0.016(4)
C71 0.065(7) 0.067(7) 0.037(5) 0.011(5) -0.010(5) -0.039(6)
C72 0.061(7) 0.101(9) 0.034(5) 0.010(5) -0.003(5) -0.054(7)
C73 0.039(6) 0.147(13) 0.043(6) -0.011(7) 0.006(5) -0.042(7)
C74 0.048(6) 0.118(10) 0.058(7) -0.040(7) 0.003(5) -0.026(7)
C75 0.037(5) 0.064(6) 0.045(5) -0.023(4) 0.006(4) -0.020(5)
C76 0.049(5) 0.027(4) 0.042(5) 0.002(3) -0.016(4) -0.015(4)
C77 0.063(6) 0.020(4) 0.050(5) -0.010(4) -0.024(5) -0.001(4)
C78 0.055(6) 0.038(5) 0.037(5) -0.020(4) -0.003(4) 0.000(4)
C79 0.042(5) 0.040(5) 0.040(5) -0.012(4) 0.006(4) -0.007(4)
C80 0.035(4) 0.024(4) 0.021(4) -0.005(3) -0.007(3) -0.004(3)
C81 0.032(4) 0.030(4) 0.027(4) -0.003(3) 0.003(3) -0.011(3)
C82 0.038(5) 0.035(4) 0.040(5) -0.009(4) 0.010(4) -0.011(4)
C83 0.047(5) 0.040(5) 0.042(5) 0.000(4) 0.010(4) -0.020(4)
C84 0.052(5) 0.031(4) 0.034(4) -0.001(3) 0.010(4) -0.018(4)
C85 0.037(4) 0.027(4) 0.027(4) -0.002(3) 0.000(3) -0.003(3)
C86 0.044(5) 0.025(4) 0.019(4) -0.002(3) -0.002(3) -0.008(3)
C87 0.058(6) 0.020(4) 0.041(5) 0.003(3) -0.004(4) -0.009(4)
C88 0.080(7) 0.022(4) 0.038(5) -0.007(3) 0.008(5) 0.002(4)
C89 0.059(6) 0.037(5) 0.044(5) -0.017(4) 0.008(4) 0.007(4)
C90 0.051(5) 0.039(5) 0.032(4) 0.000(4) 0.006(4) -0.004(4)
O1 0.088(6) 0.058(5) 0.120(6) -0.005(4) -0.065(5) -0.011(4)
C91 0.160(11) 0.099(7) 0.168(12) -0.021(8) -0.066(9) 0.039(7)
C92 0.160(11) 0.099(7) 0.168(12) -0.021(8) -0.066(9) 0.039(7)
C93 0.160(11) 0.099(7) 0.168(12) -0.021(8) -0.066(9) 0.039(7)
O3 0.067(5) 0.048(4) 0.077(5) 0.008(3) -0.005(4) -0.004(3)
C94 0.044(5) 0.045(5) 0.042(5) -0.003(4) -0.012(4) -0.011(4)
C95 0.056(7) 0.079(8) 0.078(8) 0.027(6) 0.001(6) -0.009(6)
C96 0.053(6) 0.067(7) 0.079(7) -0.032(6) -0.011(5) -0.006(5)
O4 0.083(8) 0.286(18) 0.116(9) 0.015(9) 0.013(7) 0.066(10)
C97 0.058(11) 0.30(3) 0.147(17) -0.080(19) -0.010(11) 0.039(15)
C98 0.20(2) 0.32(4) 0.18(2) -0.03(2) 0.065(18) 0.12(2)
C99 0.148(19) 0.23(3) 0.160(17) 0.044(17) -0.021(14) -0.103(19)

loop_
_atom_type_symbol
_atom_type_description
_atom_type_scat_dispersion_real
_atom_type_scat_dispersion_imag
_atom_type_scat_source
C C 0.0033 0.0016 'International Tables Vol C Tables 4.2.6.8 and 6.1.1.4'
H H 0 0 'International Tables Vol C Tables 4.2.6.8 and 6.1.1.4'
Cd Cd -0.8075 1.2024 'International Tables Vol C Tables 4.2.6.8 and 6.1.1.4'
F F 0.0171 0.0103 'International Tables Vol C Tables 4.2.6.8 and 6.1.1.4'
O O 0.0106 0.006 'International Tables Vol C Tables 4.2.6.8 and 6.1.1.4'
Pt Pt -1.7033 8.3905 'International Tables Vol C Tables 4.2.6.8 and 6.1.1.4'
N N 0.0061 0.0033 'International Tables Vol C Tables 4.2.6.8 and 6.1.1.4'

loop_
_geom_angle_atom_site_label_1
_geom_angle_atom_site_label_2
_geom_angle_atom_site_label_3
_geom_angle
_geom_angle_site_symmetry_1
_geom_angle_site_symmetry_3
_geom_angle_publ_flag
C10 Pt1 C1 94.9(3) . . ?
C10 Pt1 C25 174.9(3) . . ?
C1 Pt1 C25 89.3(3) . . ?
C10 Pt1 C19 87.1(3) . . ?
C1 Pt1 C19 175.8(3) . . ?
C25 Pt1 C19 88.6(3) . . ?
C10 Pt1 Cd1 51.3(2) . . ?
C1 Pt1 Cd1 54.48(19) . . ?
C25 Pt1 Cd1 133.7(2) . . ?
C19 Pt1 Cd1 129.2(2) . . ?
N2 Cd1 N3 70.6(2) . . ?
N2 Cd1 N1 69.7(2) . . ?
N3 Cd1 N1 140.2(2) . . ?
N2 Cd1 C10 170.5(2) . . ?
N3 Cd1 C10 113.5(2) . . ?
N1 Cd1 C10 105.5(2) . . ?
N2 Cd1 C1 112.7(2) . . ?
N3 Cd1 C1 97.4(2) . . ?
N1 Cd1 C1 99.7(2) . . ?
C10 Cd1 C1 75.8(3) . . ?
N2 Cd1 C11 144.0(2) . . ?
N3 Cd1 C11 122.7(2) . . ?
N1 Cd1 C11 89.6(2) . . ?
C10 Cd1 C11 26.4(2) . . ?
C1 Cd1 C11 99.2(2) . . ?
N2 Cd1 Pt1 147.81(15) . . ?
N3 Cd1 Pt1 91.08(15) . . ?
N1 Cd1 Pt1 124.83(14) . . ?
C10 Cd1 Pt1 41.69(19) . . ?
C1 Cd1 Pt1 41.77(19) . . ?
C11 Cd1 Pt1 68.13(16) . . ?
C35 N1 C31 118.0(7) . . ?
C35 N1 Cd1 117.3(5) . . ?
C31 N1 Cd1 123.6(5) . . ?
C36 N2 C40 121.1(6) . . ?
C36 N2 Cd1 120.1(5) . . ?
C40 N2 Cd1 118.5(5) . . ?
C45 N3 C41 120.2(7) . . ?
C45 N3 Cd1 122.0(5) . . ?
C41 N3 Cd1 117.7(5) . . ?
C2 C1 Pt1 172.2(6) . . ?
C2 C1 Cd1 101.0(5) . . ?
Pt1 C1 Cd1 83.8(3) . . ?
C1 C2 C3 173.9(8) . . ?
C4 C3 C8 117.8(8) . . ?
C4 C3 C2 121.5(8) . . ?
C8 C3 C2 120.6(7) . . ?
C5 C4 C3 120.6(8) . . ?
C5 C4 H4 119.7 . . ?
C3 C4 H4 119.7 . . ?
C6 C5 C4 122.0(8) . . ?
C6 C5 H5 119 . . ?
C4 C5 H5 119 . . ?
C5 C6 C7 118.5(8) . . ?
C5 C6 C9 121.7(9) . . ?
C7 C6 C9 119.7(9) . . ?
C6 C7 C8 119.9(8) . . ?
C6 C7 H7 120 . . ?
C8 C7 H7 120 . . ?
C3 C8 C7 121.1(8) . . ?
C3 C8 H8 119.5 . . ?
C7 C8 H8 119.5 . . ?
C6 C9 H9A 109.5 . . ?
C6 C9 H9B 109.5 . . ?
H9A C9 H9B 109.5 . . ?
C6 C9 H9C 109.5 . . ?
H9A C9 H9C 109.5 . . ?
H9B C9 H9C 109.5 . . ?
C11 C10 Pt1 178.3(7) . . ?
C11 C10 Cd1 94.7(5) . . ?
Pt1 C10 Cd1 87.0(3) . . ?
C10 C11 C12 170.2(8) . . ?
C10 C11 Cd1 58.9(5) . . ?
C12 C11 Cd1 130.2(5) . . ?
C17 C12 C13 119.5(8) . . ?
C17 C12 C11 117.5(7) . . ?
C13 C12 C11 123.0(8) . . ?
C12 C13 C14 119.5(8) . . ?
C12 C13 H13 120.2 . . ?
C14 C13 H13 120.2 . . ?
C15 C14 C13 121.0(8) . . ?
C15 C14 H14 119.5 . . ?
C13 C14 H14 119.5 . . ?
C14 C15 C16 119.7(7) . . ?
C14 C15 C18 119.9(8) . . ?
C16 C15 C18 120.5(8) . . ?
C15 C16 C17 120.5(8) . . ?
C15 C16 H16 119.7 . . ?
C17 C16 H16 119.7 . . ?
C12 C17 C16 119.9(8) . . ?
C12 C17 H17 120.1 . . ?
C16 C17 H17 120.1 . . ?
C15 C18 H18A 109.5 . . ?
C15 C18 H18B 109.5 . . ?
H18A C18 H18B 109.5 . . ?
C15 C18 H18C 109.5 . . ?
H18A C18 H18C 109.5 . . ?
H18B C18 H18C 109.5 . . ?
C20 C19 C24 114.5(8) . . ?
C20 C19 Pt1 123.4(6) . . ?
C24 C19 Pt1 122.0(6) . . ?
C21 C20 F1 116.0(8) . . ?
C21 C20 C19 123.4(8) . . ?
F1 C20 C19 120.6(8) . . ?
F2 C21 C20 120.5(8) . . ?
F2 C21 C22 120.1(8) . . ?
C20 C21 C22 119.3(8) . . ?
F3 C22 C23 120.4(8) . . ?
F3 C22 C21 120.1(9) . . ?
C23 C22 C21 119.4(8) . . ?
F4 C23 C24 121.3(8) . . ?
F4 C23 C22 118.9(7) . . ?
C24 C23 C22 119.7(8) . . ?
F5 C24 C23 116.4(7) . . ?
F5 C24 C19 120.0(7) . . ?
C23 C24 C19 123.6(8) . . ?
C26 C25 C30 112.1(6) . . ?
C26 C25 Pt1 122.9(5) . . ?
C30 C25 Pt1 125.0(5) . . ?
C27 C26 F6 116.1(6) . . ?
C27 C26 C25 125.1(7) . . ?
F6 C26 C25 118.7(6) . . ?
C26 C27 C28 120.0(7) . . ?
C26 C27 F7 120.7(7) . . ?
C28 C27 F7 119.3(7) . . ?
F8 C28 C27 121.0(7) . . ?
F8 C28 C29 120.6(7) . . ?
C27 C28 C29 118.3(7) . . ?
C30 C29 F9 121.4(7) . . ?
C30 C29 C28 119.6(7) . . ?
F9 C29 C28 118.9(7) . . ?
C29 C30 F10 116.0(6) . . ?
C29 C30 C25 124.8(7) . . ?
F10 C30 C25 119.1(6) . . ?
N1 C31 C32 123.3(8) . . ?
N1 C31 H31 118.3 . . ?
C32 C31 H31 118.3 . . ?
C33 C32 C31 118.4(8) . . ?
C33 C32 H32 120.8 . . ?
C31 C32 H32 120.8 . . ?
C32 C33 C34 119.8(8) . . ?
C32 C33 H33 120.1 . . ?
C34 C33 H33 120.1 . . ?
C35 C34 C33 119.0(8) . . ?
C35 C34 H34 120.5 . . ?
C33 C34 H34 120.5 . . ?
N1 C35 C34 121.4(7) . . ?
N1 C35 C36 116.8(7) . . ?
C34 C35 C36 121.8(7) . . ?
N2 C36 C37 121.7(7) . . ?
N2 C36 C35 115.1(6) . . ?
C37 C36 C35 123.1(7) . . ?
C38 C37 C36 118.6(8) . . ?
C38 C37 H37 120.7 . . ?
C36 C37 H37 120.7 . . ?
C37 C38 C39 119.9(7) . . ?
C37 C38 H38 120 . . ?
C39 C38 H38 120 . . ?
C40 C39 C38 119.3(7) . . ?
C40 C39 H39 120.4 . . ?
C38 C39 H39 120.4 . . ?
N2 C40 C39 119.4(7) . . ?
N2 C40 C41 115.6(6) . . ?
C39 C40 C41 125.0(7) . . ?
N3 C41 C42 120.0(8) . . ?
N3 C41 C40 117.1(6) . . ?
C42 C41 C40 123.0(7) . . ?
C43 C42 C41 120.2(8) . . ?
C43 C42 H42 119.9 . . ?
C41 C42 H42 119.9 . . ?
C44 C43 C42 118.9(8) . . ?
C44 C43 H43 120.6 . . ?
C42 C43 H43 120.6 . . ?
C45 C44 C43 118.4(8) . . ?
C45 C44 H44 120.8 . . ?
C43 C44 H44 120.8 . . ?
N3 C45 C44 122.4(8) . . ?
N3 C45 H45 118.8 . . ?
C44 C45 H45 118.8 . . ?
C46 Pt2 C55 94.7(3) . . ?
C46 Pt2 C64 87.6(3) . . ?
C55 Pt2 C64 175.0(3) . . ?
C46 Pt2 C70 175.9(3) . . ?
C55 Pt2 C70 87.9(3) . . ?
C64 Pt2 C70 89.6(3) . . ?
C46 Pt2 Cd2 54.81(18) . . ?
C55 Pt2 Cd2 52.3(2) . . ?
C64 Pt2 Cd2 132.2(2) . . ?
C70 Pt2 Cd2 129.2(2) . . ?
N4 Cd2 N5 70.2(2) . . ?
N4 Cd2 N6 139.0(2) . . ?
N5 Cd2 N6 68.9(2) . . ?
N4 Cd2 O2 94.70(14) . . ?
N5 Cd2 O2 82.72(14) . . ?
N6 Cd2 O2 81.39(15) . . ?
N4 Cd2 C55 103.0(2) . . ?
N5 Cd2 C55 172.1(2) . . ?
N6 Cd2 C55 117.9(2) . . ?
O2 Cd2 C55 94.12(19) . . ?
N4 Cd2 C46 97.6(2) . . ?
N5 Cd2 C46 109.8(2) . . ?
N6 Cd2 C46 94.9(2) . . ?
O2 Cd2 C46 164.86(18) . . ?
C55 Cd2 C46 74.5(3) . . ?
N4 Cd2 Pt2 122.53(13) . . ?
N5 Cd2 Pt2 145.09(14) . . ?
N6 Cd2 Pt2 91.61(14) . . ?
O2 Cd2 Pt2 124.06(14) . . ?
C55 Cd2 Pt2 41.90(19) . . ?
C46 Cd2 Pt2 41.04(18) . . ?
C76 N4 C80 118.2(7) . . ?
C76 N4 Cd2 122.7(5) . . ?
C80 N4 Cd2 118.5(4) . . ?
C81 N5 C85 120.5(6) . . ?
C81 N5 Cd2 119.3(4) . . ?
C85 N5 Cd2 119.9(5) . . ?
C90 N6 C86 119.2(7) . . ?
C90 N6 Cd2 121.5(5) . . ?
C86 N6 Cd2 119.1(5) . . ?
C47 C46 Pt2 175.8(6) . . ?
C47 C46 Cd2 99.6(5) . . ?
Pt2 C46 Cd2 84.1(3) . . ?
C46 C47 C48 176.0(8) . . ?
C49 C48 C53 115.9(7) . . ?
C49 C48 C47 122.3(7) . . ?
C53 C48 C47 121.8(7) . . ?
C50 C49 C48 123.1(8) . . ?
C50 C49 H49 118.4 . . ?
C48 C49 H49 118.4 . . ?
C51 C50 C49 119.3(8) . . ?
C51 C50 H50 120.3 . . ?
C49 C50 H50 120.3 . . ?
C50 C51 C52 119.0(8) . . ?
C50 C51 C54 119.2(8) . . ?
C52 C51 C54 121.8(9) . . ?
C53 C52 C51 120.8(8) . . ?
C53 C52 H52 119.6 . . ?
C51 C52 H52 119.6 . . ?
C52 C53 C48 121.8(8) . . ?
C52 C53 H53 119.1 . . ?
C48 C53 H53 119.1 . . ?
C51 C54 H54A 109.5 . . ?
C51 C54 H54B 109.5 . . ?
H54A C54 H54B 109.5 . . ?
C51 C54 H54C 109.5 . . ?
H54A C54 H54C 109.5 . . ?
H54B C54 H54C 109.5 . . ?
C56 C55 Pt2 178.2(7) . . ?
C56 C55 Cd2 95.9(5) . . ?
Pt2 C55 Cd2 85.8(3) . . ?
C55 C56 C57 170.0(8) . . ?
C58 C57 C62 117.9(8) . . ?
C58 C57 C56 119.6(7) . . ?
C62 C57 C56 122.5(7) . . ?
C57 C58 C59 121.9(8) . . ?
C57 C58 H58 119 . . ?
C59 C58 H58 119 . . ?
C60 C59 C58 120.3(7) . . ?
C60 C59 H59 119.9 . . ?
C58 C59 H59 119.9 . . ?
C61 C60 C59 117.6(7) . . ?
C61 C60 C63 121.8(7) . . ?
C59 C60 C63 120.5(7) . . ?
C60 C61 C62 121.4(7) . . ?
C60 C61 H61 119.3 . . ?
C62 C61 H61 119.3 . . ?
C57 C62 C61 120.9(7) . . ?
C57 C62 H62 119.5 . . ?
C61 C62 H62 119.5 . . ?
C60 C63 H63A 109.5 . . ?
C60 C63 H63B 109.5 . . ?
H63A C63 H63B 109.5 . . ?
C60 C63 H63C 109.5 . . ?
H63A C63 H63C 109.5 . . ?
H63B C63 H63C 109.5 . . ?
C69 C64 C65 111.2(7) . . ?
C69 C64 Pt2 125.7(5) . . ?
C65 C64 Pt2 123.2(5) . . ?
C66 C65 F11 115.6(6) . . ?
C66 C65 C64 126.5(7) . . ?
F11 C65 C64 117.9(6) . . ?
F12 C66 C65 121.6(7) . . ?
F12 C66 C67 119.5(7) . . ?
C65 C66 C67 118.9(7) . . ?
C66 C67 F13 121.3(7) . . ?
C66 C67 C68 119.3(7) . . ?
F13 C67 C68 119.4(7) . . ?
C69 C68 C67 118.7(8) . . ?
C69 C68 F14 121.3(7) . . ?
C67 C68 F14 119.9(7) . . ?
C68 C69 C64 125.3(7) . . ?
C68 C69 F15 114.7(7) . . ?
C64 C69 F15 119.7(7) . . ?
C75 C70 C71 112.7(8) . . ?
C75 C70 Pt2 126.2(7) . . ?
C71 C70 Pt2 121.1(7) . . ?
F16 C71 C72 115.9(9) . . ?
F16 C71 C70 119.8(8) . . ?
C72 C71 C70 124.2(10) . . ?
F17 C72 C73 122.3(10) . . ?
F17 C72 C71 119.9(12) . . ?
C73 C72 C71 117.7(10) . . ?
C74 C73 C72 119.9(10) . . ?
C74 C73 F18 122.2(13) . . ?
C72 C73 F18 117.9(12) . . ?
C73 C74 C75 121.7(12) . . ?
C73 C74 F19 118.2(11) . . ?
C75 C74 F19 120.0(11) . . ?
F20 C75 C70 118.3(8) . . ?
F20 C75 C74 118.1(9) . . ?
C70 C75 C74 123.6(10) . . ?
N4 C76 C77 121.6(8) . . ?
N4 C76 H76 119.2 . . ?
C77 C76 H76 119.2 . . ?
C78 C77 C76 120.8(8) . . ?
C78 C77 H77 119.6 . . ?
C76 C77 H77 119.6 . . ?
C77 C78 C79 118.0(8) . . ?
C77 C78 H78 121 . . ?
C79 C78 H78 121 . . ?
C78 C79 C80 119.8(8) . . ?
C78 C79 H79 120.1 . . ?
C80 C79 H79 120.1 . . ?
N4 C80 C79 121.5(7) . . ?
N4 C80 C81 115.7(6) . . ?
C79 C80 C81 122.7(7) . . ?
N5 C81 C82 121.0(7) . . ?
N5 C81 C80 116.0(6) . . ?
C82 C81 C80 123.0(7) . . ?
C83 C82 C81 118.5(7) . . ?
C83 C82 H82 120.8 . . ?
C81 C82 H82 120.8 . . ?
C84 C83 C82 121.3(7) . . ?
C84 C83 H83 119.4 . . ?
C82 C83 H83 119.4 . . ?
C83 C84 C85 117.6(7) . . ?
C83 C84 H84 121.2 . . ?
C85 C84 H84 121.2 . . ?
N5 C85 C84 121.1(7) . . ?
N5 C85 C86 115.5(6) . . ?
C84 C85 C86 123.4(7) . . ?
N6 C86 C87 121.1(7) . . ?
N6 C86 C85 116.1(6) . . ?
C87 C86 C85 122.7(7) . . ?
C88 C87 C86 118.6(7) . . ?
C88 C87 H87 120.7 . . ?
C86 C87 H87 120.7 . . ?
C87 C88 C89 121.0(8) . . ?
C87 C88 H88 119.5 . . ?
C89 C88 H88 119.5 . . ?
C88 C89 C90 117.5(8) . . ?
C88 C89 H89 121.2 . . ?
C90 C89 H89 121.2 . . ?
N6 C90 C89 122.6(8) . . ?
N6 C90 H90 118.7 . . ?
C89 C90 H90 118.7 . . ?
O1 C91 C92 131.9(18) . . ?
O1 C91 C93 107.7(16) . . ?
C92 C91 C93 120.3(17) . . ?
C91 C92 H92A 109.5 . . ?
C91 C92 H92B 109.5 . . ?
H92A C92 H92B 109.5 . . ?
C91 C92 H92C 109.5 . . ?
H92A C92 H92C 109.5 . . ?
H92B C92 H92C 109.5 . . ?
C91 C93 H93A 109.5 . . ?
C91 C93 H93B 109.5 . . ?
H93A C93 H93B 109.5 . . ?
C91 C93 H93C 109.4 . . ?
H93A C93 H93C 109.5 . . ?
H93B C93 H93C 109.5 . . ?
O3 C94 C96 121.4(9) . . ?
O3 C94 C95 120.9(9) . . ?
C96 C94 C95 117.6(9) . . ?
C94 C95 H95A 109.5 . . ?
C94 C95 H95B 109.5 . . ?
H95A C95 H95B 109.5 . . ?
C94 C95 H95C 109.5 . . ?
H95A C95 H95C 109.5 . . ?
H95B C95 H95C 109.5 . . ?
C94 C96 H96A 109.5 . . ?
C94 C96 H96B 109.5 . . ?
H96A C96 H96B 109.5 . . ?
C94 C96 H96C 109.5 . . ?
H96A C96 H96C 109.5 . . ?
H96B C96 H96C 109.5 . . ?
O4 C97 C98 141(3) . . ?
O4 C97 C99 105(3) . . ?
C98 C97 C99 113(2) . . ?
C97 C98 H98A 109.8 . . ?
C97 C98 H98B 109.6 . . ?
H98A C98 H98B 109.3 . . ?
C97 C98 H98C 109.7 . . ?
H98A C98 H98C 109.3 . . ?
H98B C98 H98C 109.3 . . ?
C97 C99 H99A 109.4 . . ?
C97 C99 H99B 109.5 . . ?
H99A C99 H99B 109.5 . . ?
C97 C99 H99C 109.5 . . ?
H99A C99 H99C 109.5 . . ?
H99B C99 H99C 109.5 . . ?

loop_
_geom_bond_atom_site_label_1
_geom_bond_atom_site_label_2
_geom_bond_distance
_geom_bond_site_symmetry_2
_geom_bond_publ_flag
Pt1 C10 2.004(8) . ?
Pt1 C1 2.017(8) . ?
Pt1 C25 2.048(7) . ?
Pt1 C19 2.065(8) . ?
Pt1 Cd1 3.0095(6) . ?
Cd1 N2 2.317(6) . ?
Cd1 N3 2.329(6) . ?
Cd1 N1 2.345(6) . ?
Cd1 C10 2.354(7) . ?
Cd1 C1 2.464(7) . ?
Cd1 C11 2.741(8) . ?
F1 C20 1.368(9) . ?
F2 C21 1.353(9) . ?
F3 C22 1.366(9) . ?
F4 C23 1.339(9) . ?
F5 C24 1.341(9) . ?
F6 C26 1.376(7) . ?
F7 C27 1.359(8) . ?
F8 C28 1.349(8) . ?
F9 C29 1.363(8) . ?
F10 C30 1.365(8) . ?
N1 C35 1.346(9) . ?
N1 C31 1.355(9) . ?
N2 C36 1.332(9) . ?
N2 C40 1.349(9) . ?
N3 C45 1.336(9) . ?
N3 C41 1.339(9) . ?
C1 C2 1.213(10) . ?
C2 C3 1.455(10) . ?
C3 C4 1.388(10) . ?
C3 C8 1.390(10) . ?
C4 C5 1.386(11) . ?
C4 H4 0.95 . ?
C5 C6 1.363(12) . ?
C5 H5 0.95 . ?
C6 C7 1.391(12) . ?
C6 C9 1.525(11) . ?
C7 C8 1.404(11) . ?
C7 H7 0.95 . ?
C8 H8 0.95 . ?
C9 H9A 0.98 . ?
C9 H9B 0.98 . ?
C9 H9C 0.98 . ?
C10 C11 1.225(10) . ?
C11 C12 1.447(10) . ?
C12 C17 1.388(11) . ?
C12 C13 1.406(10) . ?
C13 C14 1.411(11) . ?
C13 H13 0.95 . ?
C14 C15 1.376(11) . ?
C14 H14 0.95 . ?
C15 C16 1.381(11) . ?
C15 C18 1.512(10) . ?
C16 C17 1.420(11) . ?
C16 H16 0.95 . ?
C17 H17 0.95 . ?
C18 H18A 0.98 . ?
C18 H18B 0.98 . ?
C18 H18C 0.98 . ?
C19 C20 1.376(10) . ?
C19 C24 1.396(10) . ?
C20 C21 1.368(11) . ?
C21 C22 1.384(12) . ?
C22 C23 1.358(12) . ?
C23 C24 1.357(10) . ?
C25 C26 1.387(9) . ?
C25 C30 1.394(9) . ?
C26 C27 1.364(10) . ?
C27 C28 1.366(11) . ?
C28 C29 1.377(10) . ?
C29 C30 1.369(10) . ?
C31 C32 1.372(11) . ?
C31 H31 0.95 . ?
C32 C33 1.354(11) . ?
C32 H32 0.95 . ?
C33 C34 1.398(11) . ?
C33 H33 0.95 . ?
C34 C35 1.379(10) . ?
C34 H34 0.95 . ?
C35 C36 1.485(10) . ?
C36 C37 1.383(10) . ?
C37 C38 1.370(11) . ?
C37 H37 0.95 . ?
C38 C39 1.387(11) . ?
C38 H38 0.95 . ?
C39 C40 1.399(10) . ?
C39 H39 0.95 . ?
C40 C41 1.492(10) . ?
C41 C42 1.390(10) . ?
C42 C43 1.377(11) . ?
C42 H42 0.95 . ?
C43 C44 1.385(12) . ?
C43 H43 0.95 . ?
C44 C45 1.378(11) . ?
C44 H44 0.95 . ?
C45 H45 0.95 . ?
O2 Cd2 2.399(6) . ?
Pt2 C46 2.001(8) . ?
Pt2 C55 2.030(8) . ?
Pt2 C64 2.050(7) . ?
Pt2 C70 2.062(8) . ?
Pt2 Cd2 3.0320(5) . ?
Cd2 N4 2.329(6) . ?
Cd2 N5 2.338(6) . ?
Cd2 N6 2.353(6) . ?
Cd2 C55 2.405(8) . ?
Cd2 C46 2.491(6) . ?
F11 C65 1.379(8) . ?
F12 C66 1.340(8) . ?
F13 C67 1.363(8) . ?
F14 C68 1.368(9) . ?
F15 C69 1.372(8) . ?
F16 C71 1.371(11) . ?
F17 C72 1.332(11) . ?
F18 C73 1.359(10) . ?
F19 C74 1.353(13) . ?
F20 C75 1.343(10) . ?
N4 C76 1.340(9) . ?
N4 C80 1.371(9) . ?
N5 C81 1.337(9) . ?
N5 C85 1.353(9) . ?
N6 C90 1.330(9) . ?
N6 C86 1.349(9) . ?
C46 C47 1.216(10) . ?
C47 C48 1.438(10) . ?
C48 C49 1.392(10) . ?
C48 C53 1.409(11) . ?
C49 C50 1.393(10) . ?
C49 H49 0.95 . ?
C50 C51 1.367(12) . ?
C50 H50 0.95 . ?
C51 C52 1.415(12) . ?
C51 C54 1.521(11) . ?
C52 C53 1.357(11) . ?
C52 H52 0.95 . ?
C53 H53 0.95 . ?
C54 H54A 0.98 . ?
C54 H54B 0.98 . ?
C54 H54C 0.98 . ?
C55 C56 1.192(10) . ?
C56 C57 1.429(11) . ?
C57 C58 1.368(11) . ?
C57 C62 1.389(10) . ?
C58 C59 1.409(11) . ?
C58 H58 0.95 . ?
C59 C60 1.398(10) . ?
C59 H59 0.95 . ?
C60 C61 1.384(10) . ?
C60 C63 1.508(11) . ?
C61 C62 1.404(10) . ?
C61 H61 0.95 . ?
C62 H62 0.95 . ?
C63 H63A 0.98 . ?
C63 H63B 0.98 . ?
C63 H63C 0.98 . ?
C64 C69 1.370(10) . ?
C64 C65 1.384(9) . ?
C65 C66 1.347(10) . ?
C66 C67 1.354(11) . ?
C67 C68 1.364(11) . ?
C68 C69 1.378(11) . ?
C70 C75 1.365(12) . ?
C70 C71 1.403(12) . ?
C71 C72 1.399(13) . ?
C72 C73 1.344(16) . ?
C73 C74 1.335(16) . ?
C74 C75 1.356(12) . ?
C76 C77 1.402(11) . ?
C76 H76 0.95 . ?
C77 C78 1.370(11) . ?
C77 H77 0.95 . ?
C78 C79 1.382(11) . ?
C78 H78 0.95 . ?
C79 C80 1.401(10) . ?
C79 H79 0.95 . ?
C80 C81 1.497(9) . ?
C81 C82 1.395(9) . ?
C82 C83 1.377(11) . ?
C82 H82 0.95 . ?
C83 C84 1.376(10) . ?
C83 H83 0.95 . ?
C84 C85 1.402(10) . ?
C84 H84 0.95 . ?
C85 C86 1.477(10) . ?
C86 C87 1.393(10) . ?
C87 C88 1.372(11) . ?
C87 H87 0.95 . ?
C88 C89 1.364(11) . ?
C88 H88 0.95 . ?
C89 C90 1.399(11) . ?
C89 H89 0.95 . ?
C90 H90 0.95 . ?
O1 C91 1.131(18) . ?
C91 C92 1.454(15) . ?
C91 C93 1.495(15) . ?
C92 H92A 0.98 . ?
C92 H92B 0.98 . ?
C92 H92C 0.98 . ?
C93 H93A 0.98 . ?
C93 H93B 0.98 . ?
C93 H93C 0.98 . ?
O3 C94 1.203(10) . ?
C94 C96 1.467(12) . ?
C94 C95 1.481(12) . ?
C95 H95A 0.98 . ?
C95 H95B 0.98 . ?
C95 H95C 0.98 . ?
C96 H96A 0.98 . ?
C96 H96B 0.98 . ?
C96 H96C 0.98 . ?
O4 C97 1.056(16) . ?
C97 C98 1.42(3) . ?
C97 C99 1.63(3) . ?
C98 H98A 0.9819 . ?
C98 H98B 0.9819 . ?
C98 H98C 0.9819 . ?
C99 H99A 0.98 . ?
C99 H99B 0.98 . ?
C99 H99C 0.98 . ?
